data_1556587
loop_
_publ_author_name
'Akasaka, N.'
'Tanaka, K.'
'Ishida, S.'
'Iwamoto, T.'

_publ_section_title
;
 Synthesis and Functionalization of a
 1,2-Bis(trimethylsilyl)-1,2-disilacyclohexene That Can Serve as a Unit of
 cis-1,2-Dialkyldisilene
;
_journal_name_full Inorganics
_journal_page_first 21
_journal_paper_doi 10.3390/inorganics6010021
_journal_volume 6
_journal_year 2018
_chemical_formula_moiety 'C33 H58 Si7'
_chemical_formula_sum 'C33 H58 Si7'
_chemical_formula_weight 651.42
_space_group_crystal_system monoclinic
_space_group_IT_number 14
_space_group_name_Hall '-P 2ybc'
_space_group_name_H-M_alt 'P 1 21/c 1'
_atom_sites_solution_hydrogens geom
_cell_angle_alpha 90
_cell_angle_beta 91.2830(10)
_cell_angle_gamma 90
_cell_formula_units_Z 4
_cell_length_a 17.7493(8)
_cell_length_b 9.0323(4)
_cell_length_c 23.7624(10)
_cell_measurement_reflns_used 9894
_cell_measurement_temperature 100(2)
_cell_measurement_theta_max 34.20
_cell_measurement_theta_min 2.30
_cell_volume 3808.6(3)
_computing_cell_refinement 'Bruker SAINT'
_computing_data_collection 'Bruker APEX2'
_computing_data_reduction 'Bruker SAINT'
_computing_molecular_graphics 'Bruker SHELXTL'
_computing_publication_material 'Bruker SHELXTL'
_computing_structure_refinement 'SHELXL-2014 (Sheldrick 2014)'
_computing_structure_solution 'SHELXS-97 (Sheldrick 2008)'
_diffrn_ambient_temperature 100(2)
_diffrn_detector_area_resol_mean 8.333
_diffrn_measured_fraction_theta_full 1.000
_diffrn_measured_fraction_theta_max 1.000
_diffrn_measurement_device_type 'Bruker APEXII CCD area detector'
_diffrn_measurement_method 'phi and omega scans'
_diffrn_radiation_monochromator 'Bruker Helios multilayer confocal mirror'
_diffrn_radiation_source 'Bruker TXS fine-focus rotating anode'
_diffrn_radiation_type MoK\a
_diffrn_radiation_wavelength 0.71073
_diffrn_reflns_av_R_equivalents 0.0300
_diffrn_reflns_av_unetI/netI 0.0180
_diffrn_reflns_Laue_measured_fraction_full 1.000
_diffrn_reflns_Laue_measured_fraction_max 1.000
_diffrn_reflns_limit_h_max 21
_diffrn_reflns_limit_h_min -21
_diffrn_reflns_limit_k_max 10
_diffrn_reflns_limit_k_min -10
_diffrn_reflns_limit_l_max 28
_diffrn_reflns_limit_l_min -28
_diffrn_reflns_number 47339
_diffrn_reflns_point_group_measured_fraction_full 1.000
_diffrn_reflns_point_group_measured_fraction_max 1.000
_diffrn_reflns_theta_full 25.242
_diffrn_reflns_theta_max 25.500
_diffrn_reflns_theta_min 1.148
_exptl_absorpt_coefficient_mu 0.272
_exptl_absorpt_correction_T_max 0.7467
_exptl_absorpt_correction_T_min 0.6740
_exptl_absorpt_correction_type empirical
_exptl_absorpt_process_details 'SADABS Sheldrick 1996'
_exptl_crystal_colour purple
_exptl_crystal_density_diffrn 1.136
_exptl_crystal_description block
_exptl_crystal_F_000 1416
_exptl_crystal_size_max 0.300
_exptl_crystal_size_mid 0.100
_exptl_crystal_size_min 0.100
_refine_diff_density_max 0.662
_refine_diff_density_min -0.394
_refine_diff_density_rms 0.048
_refine_ls_extinction_coef .
_refine_ls_extinction_method none
_refine_ls_goodness_of_fit_ref 1.038
_refine_ls_hydrogen_treatment constr
_refine_ls_matrix_type full
_refine_ls_number_parameters 437
_refine_ls_number_reflns 7086
_refine_ls_number_restraints 0
_refine_ls_restrained_S_all 1.038
_refine_ls_R_factor_all 0.0370
_refine_ls_R_factor_gt 0.0320
_refine_ls_shift/su_max 0.002
_refine_ls_shift/su_mean 0.000
_refine_ls_structure_factor_coef Fsqd
_refine_ls_weighting_details 'w=1/[\s^2^(Fo^2^)+(0.0407P)^2^+2.6595P] where P=(Fo^2^+2Fc^2^)/3'
_refine_ls_weighting_scheme calc
_refine_ls_wR_factor_gt 0.0808
_refine_ls_wR_factor_ref 0.0847
_reflns_Friedel_coverage 0.000
_reflns_Friedel_fraction_full .
_reflns_Friedel_fraction_max .
_reflns_number_gt 6302
_reflns_number_total 7086
_reflns_threshold_expression 'I > 2\s(I)'
_cod_data_source_file Cpd6_NA129a_a.cif
_cod_data_source_block NA129a_a
_cod_original_sg_symbol_H-M 'P 21/c'
_cod_database_code 1556587
_shelx_space_group_comment
;
The symmetry employed for this shelxl refinement is uniquely defined
by the following loop, which should always be used as a source of
symmetry information in preference to the above space-group names.
They are only intended as comments.
;
_shelx_estimated_absorpt_t_min 0.923
_shelx_estimated_absorpt_t_max 0.973
_shelxl_version_number 2014-3

loop_
_space_group_symop_operation_xyz
'x, y, z'
'-x, y+1/2, -z+1/2'
'-x, -y, -z'
'x, -y-1/2, z-1/2'

loop_
_atom_site_label
_atom_site_type_symbol
_atom_site_fract_x
_atom_site_fract_y
_atom_site_fract_z
_atom_site_U_iso_or_equiv
_atom_site_adp_type
_atom_site_occupancy
_atom_site_site_symmetry_order
_atom_site_calc_flag
_atom_site_refinement_flags_posn
_atom_site_refinement_flags_adp
_atom_site_refinement_flags_occupancy
_atom_site_disorder_assembly
_atom_site_disorder_group
C15 C 0.81711(9) 0.66681(17) 0.74245(6) 0.0147(3) Uani 1 1 d . . . . .
C20 C 0.62776(10) 0.3523(2) 0.78226(7) 0.0247(4) Uani 1 1 d . . . . .
H1 H 0.5778 0.3105 0.7889 0.037 Uiso 1 1 calc R U . . .
H2 H 0.6466 0.4013 0.8166 0.037 Uiso 1 1 calc R U . . .
H3 H 0.6624 0.2727 0.7720 0.037 Uiso 1 1 calc R U . . .
Si1 Si 0.73568(2) 0.59079(5) 0.69745(2) 0.01845(11) Uani 1 1 d . . . . .
Si2 Si 0.73719(2) 0.68726(5) 0.61431(2) 0.01536(10) Uani 1 1 d . . . . .
Si3 Si 0.62105(2) 0.48963(6) 0.72381(2) 0.02131(11) Uani 1 1 d . . . . .
Si4 Si 0.78150(3) 0.81765(5) 0.79096(2) 0.02073(11) Uani 1 1 d . . . . .
Si5 Si 0.86822(3) 0.51324(5) 0.78275(2) 0.02210(12) Uani 1 1 d . . . . .
Si6 Si 0.90159(3) 0.68727(5) 0.56159(2) 0.02003(11) Uani 1 1 d . . . . .
Si7 Si 0.80150(3) 0.97713(5) 0.55976(2) 0.02016(11) Uani 1 1 d . . . . .
C1 C 0.65872(9) 0.66794(18) 0.55972(6) 0.0181(3) Uani 1 1 d . . . . .
C2 C 0.59305(9) 0.75612(19) 0.56405(7) 0.0201(3) Uani 1 1 d . . . . .
C8 C 0.54390(10) 0.6554(2) 0.47531(7) 0.0290(4) Uani 1 1 d . . . . .
H68 H 0.5057 0.6524 0.4467 0.035 Uiso 1 1 calc R U . . .
C7 C 0.53455(9) 0.7481(2) 0.52137(7) 0.0247(4) Uani 1 1 d . . . . .
C9 C 0.60723(10) 0.5671(2) 0.46994(7) 0.0249(4) Uani 1 1 d . . . . .
C3 C 0.58137(10) 0.8571(2) 0.60948(7) 0.0240(4) Uani 1 1 d . . . . .
H69 H 0.6190 0.8661 0.6383 0.029 Uiso 1 1 calc R U . . .
C4 C 0.51767(10) 0.9408(2) 0.61239(8) 0.0293(4) Uani 1 1 d . . . . .
H70 H 0.5119 1.0074 0.6429 0.035 Uiso 1 1 calc R U . . .
C10 C 0.61638(12) 0.4700(2) 0.42287(7) 0.0322(5) Uani 1 1 d . . . . .
H71 H 0.5783 0.4667 0.3942 0.039 Uiso 1 1 calc R U . . .
C12 C 0.73466(12) 0.3850(2) 0.46118(8) 0.0299(4) Uani 1 1 d . . . . .
H72 H 0.7778 0.3234 0.4581 0.036 Uiso 1 1 calc R U . . .
C5 C 0.46022(10) 0.9295(2) 0.57062(8) 0.0334(5) Uani 1 1 d . . . . .
H73 H 0.4157 0.9873 0.5734 0.040 Uiso 1 1 calc R U . . .
C6 C 0.46848(10) 0.8365(2) 0.52661(8) 0.0314(4) Uani 1 1 d . . . . .
H74 H 0.4295 0.8299 0.4986 0.038 Uiso 1 1 calc R U . . .
C11 C 0.67788(12) 0.3830(2) 0.41833(8) 0.0333(5) Uani 1 1 d . . . . .
H75 H 0.6830 0.3206 0.3865 0.040 Uiso 1 1 calc R U . . .
C13 C 0.72777(10) 0.47477(19) 0.50685(7) 0.0248(4) Uani 1 1 d . . . . .
H76 H 0.7661 0.4730 0.5354 0.030 Uiso 1 1 calc R U . . .
C14 C 0.66503(9) 0.57116(19) 0.51316(7) 0.0205(3) Uani 1 1 d . . . . .
C16 C 0.87885(8) 0.72780(18) 0.70156(6) 0.0165(3) Uani 1 1 d . . . . .
H64 H 0.9210 0.7672 0.7251 0.020 Uiso 1 1 calc R U . . .
H65 H 0.8988 0.6427 0.6803 0.020 Uiso 1 1 calc R U . . .
C17 C 0.85580(9) 0.84853(18) 0.65871(6) 0.0168(3) Uani 1 1 d . . . . .
H66 H 0.9002 0.9128 0.6529 0.020 Uiso 1 1 calc R U . . .
H67 H 0.8165 0.9106 0.6760 0.020 Uiso 1 1 calc R U . . .
C18 C 0.82507(9) 0.79744(18) 0.59886(6) 0.0160(3) Uani 1 1 d . . . . .
C19 C 0.55202(13) 0.6346(3) 0.74591(12) 0.0590(8) Uani 1 1 d . . . . .
H4 H 0.5027 0.5887 0.7514 0.089 Uiso 1 1 calc R U . . .
H5 H 0.5476 0.7107 0.7167 0.089 Uiso 1 1 calc R U . . .
H6 H 0.5697 0.6800 0.7813 0.089 Uiso 1 1 calc R U . . .
C21 C 0.58343(13) 0.3957(3) 0.65942(9) 0.0545(7) Uani 1 1 d . . . . .
H7 H 0.6169 0.3138 0.6495 0.082 Uiso 1 1 calc R U . . .
H8 H 0.5807 0.4667 0.6283 0.082 Uiso 1 1 calc R U . . .
H9 H 0.5329 0.3570 0.6665 0.082 Uiso 1 1 calc R U . . .
C22 C 0.70456(19) 0.9385(4) 0.75799(16) 0.0257(7) Uani 0.780(4) 1 d . . P A 1
H10 H 0.6644 0.8755 0.7423 0.039 Uiso 0.780(4) 1 calc R U P A 1
H11 H 0.7258 0.9986 0.7279 0.039 Uiso 0.780(4) 1 calc R U P A 1
H12 H 0.6839 1.0036 0.7868 0.039 Uiso 0.780(4) 1 calc R U P A 1
C23 C 0.85844(16) 0.9509(3) 0.81166(12) 0.0307(6) Uani 0.780(4) 1 d . . P A 1
H13 H 0.8388 1.0243 0.8379 0.046 Uiso 0.780(4) 1 calc R U P A 1
H14 H 0.8765 1.0013 0.7780 0.046 Uiso 0.780(4) 1 calc R U P A 1
H15 H 0.9002 0.8967 0.8298 0.046 Uiso 0.780(4) 1 calc R U P A 1
C24 C 0.7405(2) 0.7395(5) 0.85516(17) 0.0273(8) Uani 0.780(4) 1 d . . P A 1
H16 H 0.7800 0.6888 0.8773 0.041 Uiso 0.780(4) 1 calc R U P A 1
H17 H 0.7008 0.6686 0.8446 0.041 Uiso 0.780(4) 1 calc R U P A 1
H18 H 0.7190 0.8194 0.8776 0.041 Uiso 0.780(4) 1 calc R U P A 1
C25 C 0.94491(13) 0.5992(3) 0.83110(10) 0.0264(6) Uani 0.780(4) 1 d . . P A 1
H19 H 0.9761 0.5204 0.8478 0.040 Uiso 0.780(4) 1 calc R U P A 1
H20 H 0.9211 0.6557 0.8611 0.040 Uiso 0.780(4) 1 calc R U P A 1
H21 H 0.9766 0.6653 0.8091 0.040 Uiso 0.780(4) 1 calc R U P A 1
C26 C 0.91728(14) 0.3852(3) 0.73546(10) 0.0285(6) Uani 0.780(4) 1 d . . P A 1
H22 H 0.9359 0.2997 0.7570 0.043 Uiso 0.780(4) 1 calc R U P A 1
H23 H 0.9598 0.4364 0.7185 0.043 Uiso 0.780(4) 1 calc R U P A 1
H24 H 0.8822 0.3514 0.7057 0.043 Uiso 0.780(4) 1 calc R U P A 1
C27 C 0.8112(2) 0.3920(4) 0.82899(16) 0.0242(7) Uani 0.780(4) 1 d . . P A 1
H25 H 0.7792 0.3270 0.8057 0.036 Uiso 0.780(4) 1 calc R U P A 1
H26 H 0.7795 0.4535 0.8528 0.036 Uiso 0.780(4) 1 calc R U P A 1
H27 H 0.8450 0.3317 0.8528 0.036 Uiso 0.780(4) 1 calc R U P A 1
C28 C 0.89117(11) 0.6958(2) 0.48292(7) 0.0307(4) Uani 1 1 d . . . . .
H28 H 0.8957 0.7987 0.4704 0.046 Uiso 1 1 calc R U . . .
H29 H 0.8416 0.6571 0.4713 0.046 Uiso 1 1 calc R U . . .
H30 H 0.9307 0.6360 0.4659 0.046 Uiso 1 1 calc R U . . .
C29 C 0.90721(10) 0.4854(2) 0.58110(8) 0.0259(4) Uani 1 1 d . . . . .
H31 H 0.8606 0.4557 0.5994 0.039 Uiso 1 1 calc R U . . .
H32 H 0.9501 0.4694 0.6070 0.039 Uiso 1 1 calc R U . . .
H33 H 0.9138 0.4260 0.5471 0.039 Uiso 1 1 calc R U . . .
C30 C 0.99743(10) 0.7605(2) 0.58114(8) 0.0286(4) Uani 1 1 d . . . . .
H34 H 1.0357 0.7053 0.5607 0.043 Uiso 1 1 calc R U . . .
H35 H 1.0065 0.7488 0.6217 0.043 Uiso 1 1 calc R U . . .
H36 H 1.0003 0.8656 0.5712 0.043 Uiso 1 1 calc R U . . .
C31 C 0.74198(11) 0.9508(2) 0.49461(7) 0.0301(4) Uani 1 1 d . . . . .
H37 H 0.6892 0.9378 0.5049 0.045 Uiso 1 1 calc R U . . .
H38 H 0.7591 0.8628 0.4744 0.045 Uiso 1 1 calc R U . . .
H39 H 0.7464 1.0380 0.4703 0.045 Uiso 1 1 calc R U . . .
C32 C 0.88984(11) 1.0769(2) 0.54030(8) 0.0298(4) Uani 1 1 d . . . . .
H40 H 0.9189 1.0151 0.5148 0.045 Uiso 1 1 calc R U . . .
H41 H 0.9201 1.0974 0.5744 0.045 Uiso 1 1 calc R U . . .
H42 H 0.8766 1.1703 0.5216 0.045 Uiso 1 1 calc R U . . .
C33 C 0.74939(11) 1.1088(2) 0.60559(8) 0.0301(4) Uani 1 1 d . . . . .
H43 H 0.7326 1.1943 0.5832 0.045 Uiso 1 1 calc R U . . .
H44 H 0.7828 1.1424 0.6364 0.045 Uiso 1 1 calc R U . . .
H45 H 0.7055 1.0587 0.6211 0.045 Uiso 1 1 calc R U . . .
C34 C 0.7391(13) 0.978(2) 0.7633(7) 0.069(6) Uani 0.220(4) 1 d . . P A 2
H46 H 0.7762 1.0343 0.7419 0.103 Uiso 0.220(4) 1 calc R U P A 2
H47 H 0.7208 1.0397 0.7942 0.103 Uiso 0.220(4) 1 calc R U P A 2
H48 H 0.6967 0.9508 0.7384 0.103 Uiso 0.220(4) 1 calc R U P A 2
C35 C 0.8654(8) 0.876(2) 0.8373(6) 0.071(5) Uani 0.220(4) 1 d . . P A 2
H49 H 0.9057 0.9131 0.8136 0.107 Uiso 0.220(4) 1 calc R U P A 2
H50 H 0.8837 0.7908 0.8591 0.107 Uiso 0.220(4) 1 calc R U P A 2
H51 H 0.8498 0.9545 0.8631 0.107 Uiso 0.220(4) 1 calc R U P A 2
C36 C 0.7088(9) 0.7342(18) 0.8426(6) 0.038(3) Uani 0.220(4) 1 d . . P A 2
H52 H 0.6910 0.8120 0.8677 0.058 Uiso 0.220(4) 1 calc R U P A 2
H53 H 0.7329 0.6554 0.8649 0.058 Uiso 0.220(4) 1 calc R U P A 2
H54 H 0.6659 0.6933 0.8210 0.058 Uiso 0.220(4) 1 calc R U P A 2
C37 C 0.9633(5) 0.5372(13) 0.7882(5) 0.049(3) Uani 0.220(4) 1 d . . P A 2
H55 H 0.9845 0.5401 0.7505 0.073 Uiso 0.220(4) 1 calc R U P A 2
H56 H 0.9857 0.4547 0.8095 0.073 Uiso 0.220(4) 1 calc R U P A 2
H57 H 0.9744 0.6305 0.8078 0.073 Uiso 0.220(4) 1 calc R U P A 2
C38 C 0.8550(6) 0.3350(10) 0.7285(4) 0.041(3) Uani 0.220(4) 1 d . . P A 2
H58 H 0.8750 0.3607 0.6917 0.061 Uiso 0.220(4) 1 calc R U P A 2
H59 H 0.8014 0.3107 0.7243 0.061 Uiso 0.220(4) 1 calc R U P A 2
H60 H 0.8824 0.2493 0.7439 0.061 Uiso 0.220(4) 1 calc R U P A 2
C39 C 0.8263(8) 0.4392(16) 0.8448(6) 0.031(3) Uani 0.220(4) 1 d . . P A 2
H61 H 0.8545 0.3516 0.8574 0.047 Uiso 0.220(4) 1 calc R U P A 2
H62 H 0.7739 0.4114 0.8362 0.047 Uiso 0.220(4) 1 calc R U P A 2
H63 H 0.8275 0.5142 0.8746 0.047 Uiso 0.220(4) 1 calc R U P A 2

loop_
_atom_site_aniso_label
_atom_site_aniso_U_11
_atom_site_aniso_U_22
_atom_site_aniso_U_33
_atom_site_aniso_U_23
_atom_site_aniso_U_13
_atom_site_aniso_U_12
C15 0.0171(7) 0.0147(8) 0.0123(7) 0.0015(6) -0.0002(6) 0.0003(6)
C20 0.0213(8) 0.0238(9) 0.0290(9) 0.0084(7) 0.0022(7) -0.0040(7)
Si1 0.0189(2) 0.0238(2) 0.0127(2) 0.00107(17) 0.00086(16) -0.00766(18)
Si2 0.0157(2) 0.0176(2) 0.0127(2) 0.00131(16) -0.00052(16) -0.00263(17)
Si3 0.0119(2) 0.0299(3) 0.0221(2) 0.01000(19) 0.00168(17) 0.00053(18)
Si4 0.0310(3) 0.0170(2) 0.0142(2) -0.00242(17) 0.00157(18) 0.00302(19)
Si5 0.0188(2) 0.0225(3) 0.0251(2) 0.00875(19) 0.00385(18) 0.00593(18)
Si6 0.0203(2) 0.0236(3) 0.0165(2) -0.00306(18) 0.00534(17) -0.00333(18)
Si7 0.0272(2) 0.0191(2) 0.0142(2) 0.00339(17) 0.00108(18) -0.00422(19)
C1 0.0199(8) 0.0200(9) 0.0143(7) 0.0042(6) -0.0017(6) -0.0068(6)
C2 0.0199(8) 0.0227(9) 0.0175(8) 0.0081(7) 0.0000(6) -0.0070(7)
C8 0.0261(9) 0.0406(11) 0.0199(9) 0.0087(8) -0.0083(7) -0.0151(8)
C7 0.0200(8) 0.0308(10) 0.0233(9) 0.0119(7) -0.0015(7) -0.0092(7)
C9 0.0293(9) 0.0280(10) 0.0172(8) 0.0052(7) -0.0030(7) -0.0156(8)
C3 0.0225(8) 0.0275(10) 0.0220(8) 0.0061(7) -0.0002(7) -0.0007(7)
C4 0.0269(9) 0.0319(10) 0.0294(9) 0.0075(8) 0.0065(7) 0.0026(8)
C10 0.0427(11) 0.0366(11) 0.0169(8) 0.0019(8) -0.0057(8) -0.0207(9)
C12 0.0440(11) 0.0203(9) 0.0256(9) -0.0015(7) 0.0028(8) -0.0048(8)
C5 0.0195(9) 0.0416(12) 0.0392(11) 0.0181(9) 0.0053(8) 0.0035(8)
C6 0.0180(9) 0.0448(12) 0.0313(10) 0.0163(9) -0.0027(7) -0.0052(8)
C11 0.0529(13) 0.0267(10) 0.0205(9) -0.0051(8) 0.0022(8) -0.0160(9)
C13 0.0329(10) 0.0213(9) 0.0200(8) -0.0002(7) -0.0020(7) -0.0059(7)
C14 0.0258(9) 0.0195(8) 0.0161(8) 0.0035(6) -0.0006(6) -0.0109(7)
C16 0.0151(7) 0.0187(8) 0.0158(7) 0.0004(6) 0.0006(6) -0.0013(6)
C17 0.0192(8) 0.0177(8) 0.0135(7) -0.0009(6) 0.0010(6) -0.0037(6)
C18 0.0198(8) 0.0170(8) 0.0111(7) 0.0005(6) 0.0012(6) -0.0042(6)
C19 0.0360(12) 0.0649(16) 0.0775(17) 0.0458(14) 0.0343(12) 0.0308(12)
C21 0.0416(12) 0.092(2) 0.0296(11) 0.0144(12) -0.0114(9) -0.0445(13)
C22 0.0366(17) 0.0190(16) 0.0215(14) -0.0003(12) 0.0024(13) 0.0120(12)
C23 0.0443(15) 0.0204(14) 0.0273(15) -0.0055(11) -0.0042(12) -0.0025(11)
C24 0.038(2) 0.0253(15) 0.0188(17) 0.0018(13) 0.0077(14) 0.0091(17)
C25 0.0228(12) 0.0288(13) 0.0272(13) 0.0083(10) -0.0093(10) -0.0020(10)
C26 0.0297(14) 0.0245(13) 0.0315(13) 0.0026(10) 0.0017(10) 0.0118(10)
C27 0.0199(17) 0.0204(19) 0.032(2) 0.0103(13) -0.0014(13) 0.0006(12)
C28 0.0384(11) 0.0357(11) 0.0182(8) -0.0043(8) 0.0097(8) -0.0046(9)
C29 0.0261(9) 0.0238(9) 0.0279(9) -0.0054(7) 0.0045(7) 0.0024(7)
C30 0.0218(9) 0.0358(11) 0.0286(9) -0.0028(8) 0.0073(7) -0.0050(8)
C31 0.0387(11) 0.0316(10) 0.0197(9) 0.0085(8) -0.0049(8) -0.0058(8)
C32 0.0374(10) 0.0252(10) 0.0268(9) 0.0062(8) 0.0034(8) -0.0094(8)
C33 0.0424(11) 0.0205(9) 0.0276(9) 0.0063(7) 0.0045(8) 0.0051(8)
C34 0.132(18) 0.054(11) 0.022(6) -0.003(6) 0.022(10) 0.035(11)
C35 0.080(10) 0.093(12) 0.040(8) -0.037(8) 0.012(7) -0.038(9)
C36 0.062(11) 0.028(6) 0.026(7) -0.003(5) 0.011(7) 0.010(8)
C37 0.032(5) 0.057(7) 0.057(7) 0.030(6) -0.008(5) 0.005(5)
C38 0.058(7) 0.027(5) 0.037(5) 0.012(4) 0.013(5) 0.022(5)
C39 0.019(6) 0.036(9) 0.039(8) 0.013(6) -0.009(5) 0.003(5)

loop_
_atom_type_symbol
_atom_type_description
_atom_type_scat_dispersion_real
_atom_type_scat_dispersion_imag
_atom_type_scat_source
C C 0.0033 0.0016 'International Tables Vol C Tables 4.2.6.8 and 6.1.1.4'
H H 0.0000 0.0000 'International Tables Vol C Tables 4.2.6.8 and 6.1.1.4'
Si Si 0.0817 0.0704 'International Tables Vol C Tables 4.2.6.8 and 6.1.1.4'

loop_
_geom_angle_atom_site_label_1
_geom_angle_atom_site_label_2
_geom_angle_atom_site_label_3
_geom_angle
_geom_angle_site_symmetry_1
_geom_angle_site_symmetry_3
C16 C15 Si4 111.56(10) . .
C16 C15 Si5 103.54(10) . .
Si4 C15 Si5 112.22(8) . .
C16 C15 Si1 107.94(10) . .
Si4 C15 Si1 109.87(8) . .
Si5 C15 Si1 111.49(8) . .
C15 Si1 Si2 110.06(5) . .
C15 Si1 Si3 130.26(5) . .
Si2 Si1 Si3 115.66(2) . .
C1 Si2 C18 120.87(7) . .
C1 Si2 Si1 124.51(5) . .
C18 Si2 Si1 114.62(5) . .
C21 Si3 C20 108.95(10) . .
C21 Si3 C19 108.90(14) . .
C20 Si3 C19 106.68(9) . .
C21 Si3 Si1 104.91(7) . .
C20 Si3 Si1 114.83(6) . .
C19 Si3 Si1 112.43(9) . .
C24 Si4 C23 109.06(15) . .
C34 Si4 C15 120.7(5) . .
C24 Si4 C15 111.68(15) . .
C23 Si4 C15 111.62(10) . .
C24 Si4 C22 105.51(16) . .
C23 Si4 C22 104.54(13) . .
C15 Si4 C22 113.99(13) . .
C34 Si4 C35 108.0(9) . .
C15 Si4 C35 106.4(5) . .
C34 Si4 C36 105.7(8) . .
C15 Si4 C36 109.7(5) . .
C35 Si4 C36 105.3(6) . .
C37 Si5 C39 114.4(5) . .
C26 Si5 C27 105.09(14) . .
C37 Si5 C15 113.9(3) . .
C39 Si5 C15 118.9(5) . .
C26 Si5 C15 112.12(9) . .
C27 Si5 C15 117.75(13) . .
C26 Si5 C25 106.22(11) . .
C27 Si5 C25 105.70(13) . .
C15 Si5 C25 109.20(9) . .
C37 Si5 C38 104.1(5) . .
C39 Si5 C38 100.3(5) . .
C15 Si5 C38 102.0(3) . .
C30 Si6 C28 107.53(8) . .
C30 Si6 C29 103.76(9) . .
C28 Si6 C29 106.77(9) . .
C30 Si6 C18 110.54(8) . .
C28 Si6 C18 112.59(8) . .
C29 Si6 C18 115.03(7) . .
C31 Si7 C33 106.57(9) . .
C31 Si7 C32 108.48(8) . .
C33 Si7 C32 105.37(9) . .
C31 Si7 C18 114.07(8) . .
C33 Si7 C18 111.24(7) . .
C32 Si7 C18 110.66(8) . .
C14 C1 C2 118.89(15) . .
C14 C1 Si2 121.54(13) . .
C2 C1 Si2 119.52(12) . .
C1 C2 C3 123.09(15) . .
C1 C2 C7 120.19(16) . .
C3 C2 C7 116.71(16) . .
C9 C8 C7 122.01(16) . .
C8 C7 C6 121.24(16) . .
C8 C7 C2 119.24(17) . .
C6 C7 C2 119.52(17) . .
C8 C9 C10 122.01(16) . .
C8 C9 C14 119.16(16) . .
C10 C9 C14 118.82(17) . .
C4 C3 C2 121.72(17) . .
C3 C4 C5 120.79(19) . .
C11 C10 C9 121.59(17) . .
C13 C12 C11 120.31(19) . .
C6 C5 C4 119.99(18) . .
C5 C6 C7 121.26(17) . .
C10 C11 C12 119.90(17) . .
C12 C13 C14 122.16(17) . .
C1 C14 C13 122.37(15) . .
C1 C14 C9 120.44(16) . .
C13 C14 C9 117.19(16) . .
C17 C16 C15 118.39(13) . .
C16 C17 C18 117.97(13) . .
C17 C18 Si2 104.37(10) . .
C17 C18 Si7 104.88(10) . .
Si2 C18 Si7 111.61(8) . .
C17 C18 Si6 109.49(10) . .
Si2 C18 Si6 114.34(8) . .
Si7 C18 Si6 111.45(8) . .

loop_
_geom_bond_atom_site_label_1
_geom_bond_atom_site_label_2
_geom_bond_distance
_geom_bond_site_symmetry_2
C15 C16 1.580(2) .
C15 Si4 1.9018(16) .
C15 Si5 1.9039(16) .
C15 Si1 1.9065(16) .
C20 Si3 1.8641(17) .
Si1 Si2 2.1598(6) .
Si1 Si3 2.3290(6) .
Si2 C1 1.8901(16) .
Si2 C18 1.8931(16) .
Si3 C21 1.861(2) .
Si3 C19 1.876(2) .
Si4 C34 1.756(18) .
Si4 C24 1.845(4) .
Si4 C23 1.878(3) .
Si4 C22 1.903(4) .
Si4 C35 1.906(13) .
Si4 C36 1.952(17) .
Si5 C37 1.704(10) .
Si5 C39 1.796(15) .
Si5 C26 1.844(2) .
Si5 C27 1.865(4) .
Si5 C25 1.925(2) .
Si5 C38 2.072(10) .
Si6 C30 1.8741(18) .
Si6 C28 1.8759(18) .
Si6 C29 1.8837(19) .
Si6 C18 1.9166(16) .
Si7 C31 1.8697(18) .
Si7 C33 1.8712(19) .
Si7 C32 1.8752(19) .
Si7 C18 1.9118(16) .
C1 C14 1.416(2) .
C1 C2 1.417(2) .
C2 C3 1.432(2) .
C2 C7 1.437(2) .
C8 C9 1.386(3) .
C8 C7 1.391(3) .
C7 C6 1.426(3) .
C9 C10 1.434(3) .
C9 C14 1.436(2) .
C3 C4 1.363(3) .
C4 C5 1.411(3) .
C10 C11 1.351(3) .
C12 C13 1.363(3) .
C12 C11 1.417(3) .
C5 C6 1.352(3) .
C13 C14 1.424(3) .
C16 C17 1.541(2) .
C17 C18 1.581(2) .

loop_
_geom_torsion_atom_site_label_1
_geom_torsion_atom_site_label_2
_geom_torsion_atom_site_label_3
_geom_torsion_atom_site_label_4
_geom_torsion
_geom_torsion_site_symmetry_1
_geom_torsion_site_symmetry_2
_geom_torsion_site_symmetry_3
_geom_torsion_site_symmetry_4
C18 Si2 C1 C14 76.12(15) . . . .
Si1 Si2 C1 C14 -104.17(13) . . . .
C18 Si2 C1 C2 -101.45(13) . . . .
Si1 Si2 C1 C2 78.26(14) . . . .
C14 C1 C2 C3 179.97(15) . . . .
Si2 C1 C2 C3 -2.4(2) . . . .
C14 C1 C2 C7 -0.8(2) . . . .
Si2 C1 C2 C7 176.88(12) . . . .
C9 C8 C7 C6 -179.05(16) . . . .
C9 C8 C7 C2 1.7(3) . . . .
C1 C2 C7 C8 -1.3(2) . . . .
C3 C2 C7 C8 177.98(15) . . . .
C1 C2 C7 C6 179.40(15) . . . .
C3 C2 C7 C6 -1.3(2) . . . .
C7 C8 C9 C10 179.10(16) . . . .
C7 C8 C9 C14 0.1(3) . . . .
C1 C2 C3 C4 179.82(16) . . . .
C7 C2 C3 C4 0.5(2) . . . .
C2 C3 C4 C5 0.6(3) . . . .
C8 C9 C10 C11 -179.17(17) . . . .
C14 C9 C10 C11 -0.1(3) . . . .
C3 C4 C5 C6 -1.0(3) . . . .
C4 C5 C6 C7 0.2(3) . . . .
C8 C7 C6 C5 -178.27(17) . . . .
C2 C7 C6 C5 1.0(3) . . . .
C9 C10 C11 C12 1.0(3) . . . .
C13 C12 C11 C10 -0.3(3) . . . .
C11 C12 C13 C14 -1.1(3) . . . .
C2 C1 C14 C13 -177.51(15) . . . .
Si2 C1 C14 C13 4.9(2) . . . .
C2 C1 C14 C9 2.5(2) . . . .
Si2 C1 C14 C9 -175.05(12) . . . .
C12 C13 C14 C1 -178.06(16) . . . .
C12 C13 C14 C9 1.9(2) . . . .
C8 C9 C14 C1 -2.2(2) . . . .
C10 C9 C14 C1 178.70(15) . . . .
C8 C9 C14 C13 177.82(15) . . . .
C10 C9 C14 C13 -1.3(2) . . . .
Si4 C15 C16 C17 -63.25(15) . . . .
Si5 C15 C16 C17 175.85(11) . . . .
Si1 C15 C16 C17 57.56(16) . . . .
C15 C16 C17 C18 -89.89(17) . . . .
C16 C17 C18 Si2 61.45(15) . . . .
C16 C17 C18 Si7 178.94(11) . . . .
C16 C17 C18 Si6 -61.36(15) . . . .
C1 Si2 C18 C17 154.64(10) . . . .
Si1 Si2 C18 C17 -25.10(12) . . . .
C1 Si2 C18 Si7 41.89(11) . . . .
Si1 Si2 C18 Si7 -137.84(6) . . . .
C1 Si2 C18 Si6 -85.77(10) . . . .
Si1 Si2 C18 Si6 94.49(8) . . . .
